data_2021293
loop_
_publ_author_name
'Sang, Xiao-Jing'
'Feng, Shu-Li'
'Lu, Ying'
'Zhang, Yue-Xian'
'Su, Fang'
'Zhang, Lan-Cui'
'Zhu, Zai-Ming'

_publ_section_title
;
 A new hexamolybdate-based copper--2,2'-biimidazole coordination polymer
 serving as an acid catalyst and support for enzyme immobilization
;
_journal_coeditor_code JR3022
_journal_issue 11
_journal_name_full 'Acta Crystallographica Section C'
_journal_page_first
;
;
_journal_paper_doi 10.1107/S2053229618013037
_journal_volume 74
_journal_year 2018
_chemical_formula_iupac '[Cu2 Mo6 O20 (C6 H6 N4)2 (H2 O)2]'
_chemical_formula_moiety '[Cu2Mo6(C6H6N4)2(H2O)2O20]'
_chemical_formula_sum 'C12 H16 Cu2 Mo6 N8 O22'
_chemical_formula_weight 1327.07
_chemical_name_common Poly[diaquabis(2,2'-biimidazole)hexa-\m~3~-oxo-octa-\m~2~-oxo-hexaoxodicopper(II)hexamolybdate(VI)]
_space_group_crystal_system triclinic
_space_group_IT_number 2
_space_group_name_Hall '-P 1'
_space_group_name_H-M_alt 'P -1'
_symmetry_space_group_name_Hall '-P 1'
_symmetry_space_group_name_H-M 'P -1'
_atom_sites_solution_hydrogens mixed
_audit_creation_method SHELXL-2014/7
_cell_angle_alpha 64.090(5)
_cell_angle_beta 75.186(5)
_cell_angle_gamma 71.141(5)
_cell_formula_units_Z 1
_cell_length_a 8.065(3)
_cell_length_b 10.293(4)
_cell_length_c 10.837(4)
_cell_measurement_reflns_used 2954
_cell_measurement_temperature 296(2)
_cell_measurement_theta_max 30.95
_cell_measurement_theta_min 2.11
_cell_volume 758.8(5)
_computing_cell_refinement
;
SMART (Bruker, 2005)
;
_computing_data_collection
;
SMART (Bruker, 2005)
;
_computing_data_reduction
;
SAINT (Bruker, 2005)
;
_computing_molecular_graphics
;
SHELXTL (Sheldrick, 2008)
;
_computing_publication_material
;
SHELXTL (Sheldrick, 2008)
;
_computing_structure_refinement
;
SHELXL2014 (Sheldrick, 2015)
;
_computing_structure_solution
;
SHELXS97 (Sheldrick, 2008)
;
_diffrn_ambient_temperature 296(2)
_diffrn_measured_fraction_theta_full 0.992
_diffrn_measured_fraction_theta_max 0.992
_diffrn_measurement_device_type 'Bruker SMART CCD area detector'
_diffrn_measurement_method 'phi and omega scans'
_diffrn_radiation_type MoK\a
_diffrn_radiation_wavelength 0.71073
_diffrn_reflns_av_R_equivalents 0.0113
_diffrn_reflns_av_unetI/netI 0.0213
_diffrn_reflns_limit_h_max 9
_diffrn_reflns_limit_h_min -9
_diffrn_reflns_limit_k_max 5
_diffrn_reflns_limit_k_min -12
_diffrn_reflns_limit_l_max 11
_diffrn_reflns_limit_l_min -12
_diffrn_reflns_number 3875
_diffrn_reflns_theta_full 24.997
_diffrn_reflns_theta_max 24.997
_diffrn_reflns_theta_min 2.108
_exptl_absorpt_coefficient_mu 3.872
_exptl_absorpt_correction_T_max 0.7953
_exptl_absorpt_correction_T_min 0.7244
_exptl_absorpt_correction_type multi-scan
_exptl_absorpt_process_details
;
(SADABS; Sheldrick, 2003)
;
_exptl_crystal_colour green
_exptl_crystal_density_diffrn 2.904
_exptl_crystal_description block
_exptl_crystal_F_000 630
_exptl_crystal_size_max 0.089
_exptl_crystal_size_mid 0.074
_exptl_crystal_size_min 0.062
_refine_diff_density_max 0.357
_refine_diff_density_min -0.486
_refine_ls_extinction_coef 0.00089(19)
_refine_ls_extinction_expression Fc^*^=kFc[1+0.001xFc^2^\l^3^/sin(2\q)]^-1/4^
_refine_ls_extinction_method
;
SHELXL2014 (Sheldrick, 2015)
;
_refine_ls_goodness_of_fit_ref 1.060
_refine_ls_hydrogen_treatment mixed
_refine_ls_matrix_type full
_refine_ls_number_parameters 235
_refine_ls_number_reflns 2639
_refine_ls_number_restraints 2
_refine_ls_restrained_S_all 1.059
_refine_ls_R_factor_all 0.0215
_refine_ls_R_factor_gt 0.0180
_refine_ls_shift/su_max 0.002
_refine_ls_shift/su_mean 0.000
_refine_ls_structure_factor_coef Fsqd
_refine_ls_weighting_details 'w=1/[\s^2^(Fo^2^)+(0.0182P)^2^+0.8925P] where P=(Fo^2^+2Fc^2^)/3'
_refine_ls_weighting_scheme calc
_refine_ls_wR_factor_gt 0.0409
_refine_ls_wR_factor_ref 0.0424
_reflns_number_gt 2409
_reflns_number_total 2639
_reflns_threshold_expression 'I > 2\s(I)'
_cod_data_source_file jr3022sup1.cif
_cod_data_source_block I
_cod_database_code 2021293
_shelx_space_group_comment
;
The symmetry employed for this shelxl refinement is uniquely defined
by the following loop, which should always be used as a source of
symmetry information in preference to the above space-group names.
They are only intended as comments.
;
_shelx_estimated_absorpt_t_min 0.724
_shelx_estimated_absorpt_t_max 0.795

loop_
_space_group_symop_operation_xyz
'x, y, z'
'-x, -y, -z'

loop_
_atom_site_type_symbol
_atom_site_label
_atom_site_fract_x
_atom_site_fract_y
_atom_site_fract_z
_atom_site_U_iso_or_equiv
_atom_site_adp_type
_atom_site_calc_flag
_atom_site_occupancy
Mo Mo1 0.98397(3) 0.33719(3) 0.03177(3) 0.01070(8) Uani d 1
Mo Mo2 0.60552(3) 0.61615(3) -0.14598(3) 0.01038(8) Uani d 1
Mo Mo3 1.36521(3) 0.35113(3) -0.13694(3) 0.01252(8) Uani d 1
Cu Cu1 0.74909(5) 0.03949(4) 0.26078(4) 0.01640(10) Uani d 1
O O1 0.8072(3) 0.3884(2) -0.0564(2) 0.0153(5) Uani d 1
O O2 0.4604(3) 0.4673(2) -0.0845(2) 0.0130(5) Uani d 1
O O3 0.4304(3) 0.7745(2) -0.1873(2) 0.0171(5) Uani d 1
O O4 1.1704(3) 0.2611(2) -0.0937(2) 0.0160(5) Uani d 1
O O5 0.7053(3) 0.6093(3) -0.3023(2) 0.0205(5) Uani d 1
O O6 1.2507(3) 0.3138(2) 0.0931(2) 0.0139(5) Uani d 1
O O7 1.5341(3) 0.1920(3) -0.1027(2) 0.0221(5) Uani d 1
O O8 0.9664(3) 0.1694(2) 0.1693(2) 0.0179(5) Uani d 1
O O9 0.9035(3) 0.4712(2) 0.1197(2) 0.0137(5) Uani d 1
O O10 1.3870(3) 0.4373(3) -0.3123(2) 0.0261(6) Uani d 1
N N1 0.9166(4) -0.1542(3) 0.3601(3) 0.0219(6) Uani d 1
N N2 0.7007(4) 0.0549(3) 0.4419(3) 0.0208(6) Uani d 1
N N3 1.0422(4) -0.2950(3) 0.5499(3) 0.0255(7) Uani d 1
H H3B 1.0674 -0.3268 0.6323 0.031 Uiso calc 1
N N4 0.7703(4) -0.0341(4) 0.6520(3) 0.0277(7) Uani d 1
H H4B 0.8209 -0.0913 0.7249 0.033 Uiso calc 1
C C1 0.9213(4) -0.1711(4) 0.4888(3) 0.0193(7) Uani d 1
C C2 0.8025(4) -0.0553(4) 0.5341(3) 0.0188(7) Uani d 1
C C3 1.0407(5) -0.2745(4) 0.3394(4) 0.0294(9) Uani d 1
H H3A 1.0670 -0.2928 0.2589 0.035 Uiso calc 1
C C4 1.1183(5) -0.3617(4) 0.4566(4) 0.0315(9) Uani d 1
H H4A 1.2061 -0.4497 0.4707 0.038 Uiso calc 1
C C5 0.5996(5) 0.1512(4) 0.5058(4) 0.0259(8) Uani d 1
H H5A 0.5169 0.2391 0.4661 0.031 Uiso calc 1
C C6 0.6412(5) 0.0962(4) 0.6357(4) 0.0306(9) Uani d 1
H H6A 0.5920 0.1384 0.7013 0.037 Uiso calc 1
O O1W 0.7698(4) 0.0086(3) 0.0923(3) 0.0286(6) Uani d 1
H H1WA 0.795(5) -0.076(2) 0.088(4) 0.031(11) Uiso d 1
H H1WB 0.689(4) 0.066(4) 0.042(4) 0.034(12) Uiso d 1

loop_
_atom_site_aniso_label
_atom_site_aniso_U_11
_atom_site_aniso_U_22
_atom_site_aniso_U_33
_atom_site_aniso_U_12
_atom_site_aniso_U_13
_atom_site_aniso_U_23
Mo1 0.00964(14) 0.00824(14) 0.01472(15) -0.00114(10) -0.00385(10) -0.00442(11)
Mo2 0.01055(14) 0.00962(14) 0.01067(14) -0.00216(10) -0.00322(10) -0.00288(11)
Mo3 0.01202(14) 0.01383(15) 0.01426(15) -0.00256(11) -0.00265(11) -0.00763(12)
Cu1 0.0205(2) 0.0121(2) 0.0155(2) 0.00063(17) -0.00799(17) -0.00461(17)
O1 0.0134(11) 0.0148(11) 0.0190(12) -0.0011(9) -0.0050(9) -0.0080(10)
O2 0.0120(11) 0.0151(11) 0.0124(11) -0.0038(9) -0.0036(9) -0.0044(10)
O3 0.0161(12) 0.0150(12) 0.0188(12) -0.0014(10) -0.0062(9) -0.0050(10)
O4 0.0148(11) 0.0154(12) 0.0234(12) -0.0027(9) -0.0029(9) -0.0131(10)
O5 0.0213(12) 0.0219(13) 0.0172(12) -0.0053(10) -0.0009(10) -0.0076(11)
O6 0.0132(11) 0.0125(11) 0.0166(12) -0.0017(9) -0.0049(9) -0.0057(9)
O7 0.0199(13) 0.0208(13) 0.0283(14) 0.0009(10) -0.0068(10) -0.0142(11)
O8 0.0186(12) 0.0111(11) 0.0219(12) -0.0046(9) -0.0082(10) -0.0009(10)
O9 0.0130(11) 0.0122(11) 0.0171(12) -0.0028(9) -0.0030(9) -0.0065(10)
O10 0.0269(14) 0.0349(15) 0.0168(12) -0.0090(12) -0.0044(10) -0.0083(11)
N1 0.0239(15) 0.0169(15) 0.0223(16) -0.0009(13) -0.0073(13) -0.0060(13)
N2 0.0228(15) 0.0196(15) 0.0163(15) -0.0003(12) -0.0074(12) -0.0047(13)
N3 0.0262(16) 0.0206(16) 0.0250(17) 0.0009(13) -0.0148(13) -0.0031(14)
N4 0.0320(17) 0.0306(18) 0.0149(15) -0.0002(14) -0.0101(13) -0.0053(14)
C1 0.0201(17) 0.0138(17) 0.0188(18) -0.0036(14) -0.0069(14) 0.0003(14)
C2 0.0202(17) 0.0172(17) 0.0161(17) -0.0065(14) -0.0040(14) -0.0017(14)
C3 0.033(2) 0.021(2) 0.034(2) 0.0026(17) -0.0087(17) -0.0151(18)
C4 0.029(2) 0.022(2) 0.041(2) 0.0066(16) -0.0157(18) -0.0123(19)
C5 0.028(2) 0.0219(19) 0.0231(19) 0.0049(16) -0.0083(16) -0.0095(16)
C6 0.034(2) 0.034(2) 0.025(2) -0.0009(18) -0.0041(17) -0.0181(18)
O1W 0.0431(17) 0.0167(14) 0.0300(15) 0.0070(12) -0.0196(13) -0.0145(12)

loop_
_atom_type_symbol
_atom_type_description
_atom_type_scat_dispersion_real
_atom_type_scat_dispersion_imag
_atom_type_scat_source
C C 0.0033 0.0016 'International Tables Vol C Tables 4.2.6.8 and 6.1.1.4'
H H 0.0000 0.0000 'International Tables Vol C Tables 4.2.6.8 and 6.1.1.4'
Cu Cu 0.3201 1.2651 'International Tables Vol C Tables 4.2.6.8 and 6.1.1.4'
Mo Mo -1.6832 0.6857 'International Tables Vol C Tables 4.2.6.8 and 6.1.1.4'
N N 0.0061 0.0033 'International Tables Vol C Tables 4.2.6.8 and 6.1.1.4'
O O 0.0106 0.0060 'International Tables Vol C Tables 4.2.6.8 and 6.1.1.4'
P P 0.1023 0.0942 'International Tables Vol C Tables 4.2.6.8 and 6.1.1.4'

loop_
_geom_angle_atom_site_label_1
_geom_angle_atom_site_label_2
_geom_angle_atom_site_label_3
_geom_angle_site_symmetry_1
_geom_angle_site_symmetry_3
_geom_angle
O1 Mo1 O8 . . 105.53(10)
O1 Mo1 O9 . . 99.82(10)
O8 Mo1 O9 . . 101.97(11)
O1 Mo1 O4 . . 98.42(10)
O8 Mo1 O4 . . 99.33(10)
O9 Mo1 O4 . . 146.97(9)
O1 Mo1 O9 . 2_765 93.92(9)
O8 Mo1 O9 . 2_765 160.21(9)
O9 Mo1 O9 . 2_765 77.76(10)
O4 Mo1 O9 . 2_765 73.73(9)
O1 Mo1 O6 . . 164.31(9)
O8 Mo1 O6 . . 89.31(9)
O9 Mo1 O6 . . 81.63(8)
O4 Mo1 O6 . . 73.66(8)
O9 Mo1 O6 2_765 . 71.01(8)
O1 Mo1 Mo3 . . 119.19(8)
O8 Mo1 Mo3 . . 116.11(8)
O9 Mo1 Mo3 . . 111.74(7)
O4 Mo1 Mo3 . . 35.38(6)
O9 Mo1 Mo3 2_765 . 48.38(5)
O6 Mo1 Mo3 . . 47.29(6)
O1 Mo1 Mo1 . 2_765 98.47(7)
O8 Mo1 Mo1 . 2_765 141.00(8)
O9 Mo1 Mo1 . 2_765 42.95(7)
O4 Mo1 Mo1 . 2_765 107.11(7)
O9 Mo1 Mo1 2_765 2_765 34.80(6)
O6 Mo1 Mo1 . 2_765 71.83(5)
Mo3 Mo1 Mo1 . 2_765 75.714(13)
O5 Mo2 O3 . . 103.81(11)
O5 Mo2 O6 . 2_765 105.88(11)
O3 Mo2 O6 . 2_765 99.09(10)
O5 Mo2 O2 . . 99.76(10)
O3 Mo2 O2 . . 96.41(10)
O6 Mo2 O2 2_765 . 145.72(9)
O5 Mo2 O2 . 2_665 157.22(10)
O3 Mo2 O2 . 2_665 98.12(9)
O6 Mo2 O2 2_765 2_665 76.26(9)
O2 Mo2 O2 . 2_665 71.39(9)
O5 Mo2 O1 . . 84.46(10)
O3 Mo2 O1 . . 170.22(9)
O6 Mo2 O1 2_765 . 83.37(9)
O2 Mo2 O1 . . 76.79(8)
O2 Mo2 O1 2_665 . 73.17(8)
O5 Mo2 Mo3 . 2_765 147.98(8)
O3 Mo2 Mo3 . 2_765 92.04(7)
O6 Mo2 Mo3 2_765 2_765 43.33(7)
O2 Mo2 Mo3 . 2_765 105.98(6)
O2 Mo2 Mo3 2_665 2_765 34.67(6)
O1 Mo2 Mo3 . 2_765 83.25(6)
O10 Mo3 O7 . . 105.13(12)
O10 Mo3 O4 . . 103.31(11)
O7 Mo3 O4 . . 98.59(11)
O10 Mo3 O2 . 1_655 102.58(11)
O7 Mo3 O2 . 1_655 99.05(10)
O4 Mo3 O2 . 1_655 143.45(9)
O10 Mo3 O6 . . 158.41(10)
O7 Mo3 O6 . . 96.44(10)
O4 Mo3 O6 . . 73.93(8)
O2 Mo3 O6 1_655 . 72.48(8)
O10 Mo3 O9 . 2_765 90.22(10)
O7 Mo3 O9 . 2_765 163.34(10)
O4 Mo3 O9 . 2_765 71.06(9)
O2 Mo3 O9 1_655 2_765 83.52(8)
O6 Mo3 O9 . 2_765 68.49(7)
O10 Mo3 Mo1 . . 119.29(8)
O7 Mo3 Mo1 . . 119.71(9)
O4 Mo3 Mo1 . . 36.00(6)
O2 Mo3 Mo1 1_655 . 107.91(7)
O6 Mo3 Mo1 . . 47.03(5)
O9 Mo3 Mo1 2_765 . 44.76(6)
O10 Mo3 Mo2 . 2_765 142.83(9)
O7 Mo3 Mo2 . 2_765 91.19(8)
O4 Mo3 Mo2 . 2_765 107.00(7)
O2 Mo3 Mo2 1_655 2_765 41.02(6)
O6 Mo3 Mo2 . 2_765 33.08(5)
O9 Mo3 Mo2 2_765 2_765 79.92(5)
Mo1 Mo3 Mo2 . 2_765 77.48(2)
O1W Cu1 O3 . 2_665 88.80(10)
O1W Cu1 N2 . . 171.61(13)
O3 Cu1 N2 2_665 . 91.04(10)
O1W Cu1 N1 . . 97.25(11)
O3 Cu1 N1 2_665 . 172.79(11)
N2 Cu1 N1 . . 82.40(12)
O1W Cu1 O8 . . 92.83(11)
O3 Cu1 O8 2_665 . 90.16(9)
N2 Cu1 O8 . . 95.57(11)
N1 Cu1 O8 . . 93.43(11)
Mo1 O1 Mo2 . . 131.51(11)
Mo3 O2 Mo2 1_455 . 146.84(12)
Mo3 O2 Mo2 1_455 2_665 104.30(9)
Mo2 O2 Mo2 . 2_665 108.61(9)
Mo2 O3 Cu1 . 2_665 171.89(14)
Mo3 O4 Mo1 . . 108.63(10)
Mo2 O6 Mo1 2_765 . 151.38(11)
Mo2 O6 Mo3 2_765 . 103.60(10)
Mo1 O6 Mo3 . . 85.69(7)
Mo1 O8 Cu1 . . 133.36(11)
Mo1 O9 Mo1 . 2_765 102.24(10)
Mo1 O9 Mo3 . 2_765 133.99(10)
Mo1 O9 Mo3 2_765 2_765 86.86(8)
C1 N1 C3 . . 106.1(3)
C1 N1 Cu1 . . 111.6(2)
C3 N1 Cu1 . . 142.1(3)
C2 N2 C5 . . 106.2(3)
C2 N2 Cu1 . . 113.6(2)
C5 N2 Cu1 . . 140.0(2)
C1 N3 C4 . . 107.4(3)
C1 N3 H3B . . 126.3
C4 N3 H3B . . 126.3
C2 N4 C6 . . 107.6(3)
C2 N4 H4B . . 126.2
C6 N4 H4B . . 126.2
N1 C1 N3 . . 110.8(3)
N1 C1 C2 . . 116.3(3)
N3 C1 C2 . . 132.8(3)
N2 C2 N4 . . 110.7(3)
N2 C2 C1 . . 115.8(3)
N4 C2 C1 . . 133.5(3)
C4 C3 N1 . . 108.7(3)
C4 C3 H3A . . 125.7
N1 C3 H3A . . 125.7
C3 C4 N3 . . 107.0(3)
C3 C4 H4A . . 126.5
N3 C4 H4A . . 126.5
C6 C5 N2 . . 108.7(3)
C6 C5 H5A . . 125.7
N2 C5 H5A . . 125.7
C5 C6 N4 . . 106.9(3)
C5 C6 H6A . . 126.6
N4 C6 H6A . . 126.6
Cu1 O1W H1WA . . 125(3)
Cu1 O1W H1WB . . 115(3)
H1WA O1W H1WB . . 108(4)

loop_
_geom_bond_atom_site_label_1
_geom_bond_atom_site_label_2
_geom_bond_site_symmetry_2
_geom_bond_distance
Mo1 O1 . 1.730(2)
Mo1 O8 . 1.739(2)
Mo1 O9 . 1.868(2)
Mo1 O4 . 1.961(2)
Mo1 O9 2_765 2.230(2)
Mo1 O6 . 2.320(2)
Mo1 Mo3 . 3.1621(11)
Mo1 Mo1 2_765 3.1980(14)
Mo2 O5 . 1.701(2)
Mo2 O3 . 1.746(2)
Mo2 O6 2_765 1.853(2)
Mo2 O2 . 2.007(2)
Mo2 O2 2_665 2.236(2)
Mo2 O1 . 2.332(2)
Mo2 Mo3 2_765 3.3005(12)
Mo3 O10 . 1.699(2)
Mo3 O7 . 1.720(2)
Mo3 O4 . 1.932(2)
Mo3 O2 1_655 1.938(2)
Mo3 O6 . 2.330(2)
Mo3 O9 2_765 2.367(2)
Mo3 Mo2 2_765 3.3005(12)
Cu1 O1W . 1.944(3)
Cu1 O3 2_665 1.965(2)
Cu1 N2 . 1.968(3)
Cu1 N1 . 2.021(3)
Cu1 O8 . 2.305(2)
O2 Mo3 1_455 1.938(2)
O2 Mo2 2_665 2.236(2)
O3 Cu1 2_665 1.965(2)
O6 Mo2 2_765 1.853(2)
O9 Mo1 2_765 2.230(2)
O9 Mo3 2_765 2.367(2)
N1 C1 . 1.337(4)
N1 C3 . 1.383(5)
N2 C2 . 1.336(4)
N2 C5 . 1.384(4)
N3 C1 . 1.344(4)
N3 C4 . 1.374(5)
N3 H3B . 0.8600
N4 C2 . 1.337(5)
N4 C6 . 1.378(5)
N4 H4B . 0.8600
C1 C2 . 1.453(5)
C3 C4 . 1.362(5)
C3 H3A . 0.9300
C4 H4A . 0.9300
C5 C6 . 1.356(5)
C5 H5A . 0.9300
C6 H6A . 0.9300
O1W H1WA . 0.848(10)
O1W H1WB . 0.847(10)

loop_
_geom_hbond_atom_site_label_D
_geom_hbond_atom_site_label_H
_geom_hbond_atom_site_label_A
_geom_hbond_site_symmetry_A
_geom_hbond_distance_DH
_geom_hbond_distance_HA
_geom_hbond_distance_DA
_geom_hbond_angle_DHA
N3 H3B O9 2_756 0.86 2.47 3.303(4) 163.9
N4 H4B O8 2_756 0.86 2.05 2.834(4) 150.7
N4 H4B O6 2_756 0.86 2.41 3.013(4) 127.9
O1W H1WA O4 2_755 0.848(10) 1.809(12) 2.654(3) 174(4)
O1W H1WB O7 1_455 0.847(10) 1.972(13) 2.809(3) 170(4)

loop_
_geom_torsion_atom_site_label_1
_geom_torsion_atom_site_label_2
_geom_torsion_atom_site_label_3
_geom_torsion_atom_site_label_4
_geom_torsion_site_symmetry_1
_geom_torsion_site_symmetry_4
_geom_torsion
O8 Mo1 O1 Mo2 . . 135.03(15)
O9 Mo1 O1 Mo2 . . 29.57(16)
O4 Mo1 O1 Mo2 . . -122.78(15)
O9 Mo1 O1 Mo2 2_765 . -48.67(15)
O6 Mo1 O1 Mo2 . . -64.4(4)
Mo3 Mo1 O1 Mo2 . . -92.25(14)
Mo1 Mo1 O1 Mo2 2_765 . -13.94(15)
O1 Mo1 O8 Cu1 . . -10.07(19)
O9 Mo1 O8 Cu1 . . 93.81(16)
O4 Mo1 O8 Cu1 . . -111.59(16)
O9 Mo1 O8 Cu1 2_765 . -179.13(17)
O6 Mo1 O8 Cu1 . . 175.10(16)
Mo3 Mo1 O8 Cu1 . . -144.49(12)
Mo1 Mo1 O8 Cu1 2_765 . 115.81(14)
O1 Mo1 O9 Mo1 . 2_765 -91.91(10)
O8 Mo1 O9 Mo1 . 2_765 159.76(9)
O4 Mo1 O9 Mo1 . 2_765 30.7(2)
O9 Mo1 O9 Mo1 2_765 2_765 -0.0010(10)
O6 Mo1 O9 Mo1 . 2_765 72.26(9)
Mo3 Mo1 O9 Mo1 . 2_765 35.09(9)
O1 Mo1 O9 Mo3 . 2_765 5.65(17)
O8 Mo1 O9 Mo3 . 2_765 -102.68(15)
O4 Mo1 O9 Mo3 . 2_765 128.26(16)
O9 Mo1 O9 Mo3 2_765 2_765 97.56(16)
O6 Mo1 O9 Mo3 . 2_765 169.82(16)
Mo3 Mo1 O9 Mo3 . 2_765 132.65(12)
Mo1 Mo1 O9 Mo3 2_765 2_765 97.56(16)
C3 N1 C1 N3 . . 0.3(4)
Cu1 N1 C1 N3 . . -175.7(2)
C3 N1 C1 C2 . . 179.0(3)
Cu1 N1 C1 C2 . . 3.1(4)
C4 N3 C1 N1 . . -0.4(4)
C4 N3 C1 C2 . . -178.9(4)
C5 N2 C2 N4 . . 0.4(4)
Cu1 N2 C2 N4 . . 176.5(2)
C5 N2 C2 C1 . . 180.0(3)
Cu1 N2 C2 C1 . . -3.9(4)
C6 N4 C2 N2 . . 0.0(4)
C6 N4 C2 C1 . . -179.5(4)
N1 C1 C2 N2 . . 0.5(5)
N3 C1 C2 N2 . . 178.9(4)
N1 C1 C2 N4 . . 179.9(4)
N3 C1 C2 N4 . . -1.7(7)
C1 N1 C3 C4 . . -0.1(4)
Cu1 N1 C3 C4 . . 173.8(3)
N1 C3 C4 N3 . . -0.1(5)
C1 N3 C4 C3 . . 0.3(4)
C2 N2 C5 C6 . . -0.7(4)
Cu1 N2 C5 C6 . . -175.1(3)
N2 C5 C6 N4 . . 0.7(5)
C2 N4 C6 C5 . . -0.4(4)

_cod_database_fobs_code 2021293
